data_7058408
loop_
_publ_author_name
'Garc\'ia-Raso, Angel'
'Terr\'on, Angel'
'L\'opez-Zafra, Adela'
'Garc\'ia-Viada, Andr\'es'
'Barta, Agostina'
'Frontera, Antonio'
'Lorenzo, Julia'
'Rodr\'iguez-Calado, Sergi'
'V\'azquez-L\'opez, Ezequiel M.'
'Fiol, Juan J.'

_publ_section_title
;
 Crystal structures of N6-modified-amino acid related nucleobase analogs
 (II): hybrid adenine-\b-alanine and adenine-GABA molecules
;
_journal_issue 24
_journal_name_full 'New Journal of Chemistry'
_journal_page_first 9680
_journal_paper_doi 10.1039/C9NJ02279A
_journal_volume 43
_journal_year 2019
_chemical_formula_sum 'C8 H10 Cl N5 O2'
_chemical_formula_weight 243.66
_space_group_crystal_system monoclinic
_space_group_IT_number 14
_space_group_name_Hall '-P 2yn'
_space_group_name_H-M_alt 'P 1 21/n 1'
_symmetry_space_group_name_Hall '-P 2yn'
_symmetry_space_group_name_H-M 'P 1 21/n 1'
_atom_sites_solution_hydrogens mixed
_audit_creation_method SHELXL-2013
_audit_update_record
;
2019-05-02 deposited with the CCDC.    2019-05-22 downloaded from the CCDC.
;
_cell_angle_alpha 90
_cell_angle_beta 98.716(2)
_cell_angle_gamma 90
_cell_formula_units_Z 4
_cell_length_a 4.4865(3)
_cell_length_b 18.9802(13)
_cell_length_c 11.8656(7)
_cell_measurement_reflns_used 9973
_cell_measurement_temperature 100(2)
_cell_measurement_theta_max 28.31
_cell_measurement_theta_min 2.76
_cell_volume 998.74(11)
_computing_cell_refinement 'Bruker SAINT'
_computing_data_collection 'Bruker APEX3'
_computing_data_reduction 'Bruker SAINT'
_computing_publication_material ?'
_computing_structure_refinement 'SHELXL-2013 (Sheldrick, 2013)'
_diffrn_ambient_temperature 100(2)
_diffrn_measured_fraction_theta_full 0.997
_diffrn_measured_fraction_theta_max 0.997
_diffrn_measurement_device_type 'Bruker D8 Venture Photon 100 CMOS'
_diffrn_measurement_method '\f and \w scans'
_diffrn_radiation_type MoK\a
_diffrn_radiation_wavelength 0.71073
_diffrn_reflns_av_R_equivalents 0.0287
_diffrn_reflns_av_unetI/netI 0.0209
_diffrn_reflns_Laue_measured_fraction_full 0.997
_diffrn_reflns_Laue_measured_fraction_max 0.997
_diffrn_reflns_limit_h_max 5
_diffrn_reflns_limit_h_min -5
_diffrn_reflns_limit_k_max 25
_diffrn_reflns_limit_k_min -25
_diffrn_reflns_limit_l_max 15
_diffrn_reflns_limit_l_min -15
_diffrn_reflns_number 14205
_diffrn_reflns_point_group_measured_fraction_full 0.997
_diffrn_reflns_point_group_measured_fraction_max 0.997
_diffrn_reflns_theta_full 25.242
_diffrn_reflns_theta_max 28.333
_diffrn_reflns_theta_min 2.761
_exptl_absorpt_coefficient_mu 0.376
_exptl_absorpt_correction_T_max 0.7457
_exptl_absorpt_correction_T_min 0.6685
_exptl_absorpt_correction_type multi-scan
_exptl_absorpt_process_details 'SADABS-2016/2 (Bruker AXS Inc.)'
_exptl_crystal_colour yellow
_exptl_crystal_density_diffrn 1.620
_exptl_crystal_density_method 'not measured'
_exptl_crystal_description prism
_exptl_crystal_F_000 504
_exptl_crystal_size_max 0.298
_exptl_crystal_size_mid 0.273
_exptl_crystal_size_min 0.193
_refine_diff_density_max 0.401
_refine_diff_density_min -0.348
_refine_diff_density_rms 0.073
_refine_ls_extinction_method none
_refine_ls_goodness_of_fit_ref 1.116
_refine_ls_hydrogen_treatment mixed
_refine_ls_matrix_type full
_refine_ls_number_parameters 157
_refine_ls_number_reflns 2458
_refine_ls_number_restraints 0
_refine_ls_restrained_S_all 1.116
_refine_ls_R_factor_all 0.0334
_refine_ls_R_factor_gt 0.0307
_refine_ls_shift/su_max 0.000
_refine_ls_shift/su_mean 0.000
_refine_ls_structure_factor_coef Fsqd
_refine_ls_weighting_details 'w=1/[\s^2^(Fo^2^)+(0.0320P)^2^+0.6499P] where P=(Fo^2^+2Fc^2^)/3'
_refine_ls_weighting_scheme calc
_refine_ls_wR_factor_gt 0.0750
_refine_ls_wR_factor_ref 0.0763
_reflns_Friedel_coverage 0.000
_reflns_number_gt 2311
_reflns_number_total 2458
_reflns_threshold_expression 'I > 2\s(I)'
_cod_data_source_file c9nj02279a1.cif
_cod_data_source_block 3_32035002_0m
_cod_depositor_comments 'Adding full bibliography for 7058405--7058408.cif.'
_cod_database_code 7058408
_shelx_space_group_comment
; 
The symmetry employed for this shelxl refinement is uniquely defined 
by the following loop, which should always be used as a source of 
symmetry information in preference to the above space-group names. 
They are only intended as comments. 
;
_shelx_estimated_absorpt_t_min 0.896
_shelx_estimated_absorpt_t_max 0.931
_shelxl_version_number 2013-4

loop_
_space_group_symop_operation_xyz
'x, y, z'
'-x+1/2, y+1/2, -z+1/2'
'-x, -y, -z'
'x-1/2, -y-1/2, z-1/2'

loop_
_atom_site_label
_atom_site_type_symbol
_atom_site_fract_x
_atom_site_fract_y
_atom_site_fract_z
_atom_site_U_iso_or_equiv
_atom_site_adp_type
_atom_site_occupancy
_atom_site_site_symmetry_order
_atom_site_calc_flag
_atom_site_refinement_flags_posn
_atom_site_refinement_flags_adp
Cl1 Cl 0.05495(7) 0.19758(2) 0.17584(2) 0.01281(9) Uani 1 1 d . .
O1 O 0.6488(2) 0.20630(5) 0.41620(8) 0.0160(2) Uani 1 1 d . .
O2 O 0.5403(2) 0.10882(5) 0.31184(8) 0.0145(2) Uani 1 1 d . .
N9 N 0.4755(2) 0.08818(6) 0.96961(9) 0.0111(2) Uani 1 1 d . .
N3 N 0.7714(2) 0.00211(6) 0.88081(9) 0.0101(2) Uani 1 1 d . .
N7 N 0.5563(2) 0.17879(6) 0.85711(9) 0.0111(2) Uani 1 1 d . .
C63 C 0.6958(3) 0.14503(7) 0.39718(10) 0.0110(2) Uani 1 1 d . .
N6 N 0.9326(2) 0.15710(6) 0.65677(9) 0.0107(2) Uani 1 1 d . .
N1 N 1.0037(2) 0.04337(6) 0.72770(9) 0.0107(2) Uani 1 1 d . .
C6 C 0.8820(3) 0.10932(6) 0.73344(10) 0.0097(2) Uani 1 1 d . .
C62 C 0.9340(3) 0.10092(7) 0.46766(11) 0.0128(2) Uani 1 1 d . .
H62A H 1.0754 0.0830 0.4180 0.015 Uiso 1 1 calc R U
H62B H 0.8364 0.0598 0.4982 0.015 Uiso 1 1 calc R U
C5 C 0.7087(3) 0.12205(6) 0.82131(10) 0.0095(2) Uani 1 1 d . .
C8 C 0.4237(3) 0.15634(7) 0.94512(10) 0.0122(2) Uani 1 1 d . .
H8 H 0.3056 0.1858 0.9856 0.015 Uiso 1 1 calc R U
C2 C 0.9454(3) -0.00608(7) 0.79888(10) 0.0114(2) Uani 1 1 d . .
H2 H 1.0331 -0.0511 0.7919 0.014 Uiso 1 1 calc R U
C61 C 1.1112(3) 0.14145(7) 0.56646(10) 0.0124(2) Uani 1 1 d . .
H61A H 1.2900 0.1135 0.5989 0.015 Uiso 1 1 calc R U
H61B H 1.1837 0.1862 0.5374 0.015 Uiso 1 1 calc R U
C4 C 0.6536(3) 0.06735(6) 0.89255(10) 0.0096(2) Uani 1 1 d . .
H6 H 0.852(4) 0.1969(9) 0.6613(14) 0.011 Uiso 1 1 d . U
H10 H 0.415(4) 0.1374(9) 0.2739(14) 0.011 Uiso 1 1 d . U
H3 H 0.723(4) -0.0333(9) 0.9215(14) 0.011 Uiso 1 1 d . U
H7 H 0.547(4) 0.2164(9) 0.8272(14) 0.011 Uiso 1 1 d . U

loop_
_atom_site_aniso_label
_atom_site_aniso_U_11
_atom_site_aniso_U_22
_atom_site_aniso_U_33
_atom_site_aniso_U_23
_atom_site_aniso_U_13
_atom_site_aniso_U_12
Cl1 0.01555(16) 0.01204(15) 0.01139(15) -0.00021(10) 0.00383(11) -0.00012(10)
O1 0.0216(5) 0.0109(4) 0.0152(4) -0.0024(3) 0.0016(4) 0.0005(4)
O2 0.0171(5) 0.0114(4) 0.0138(4) -0.0020(3) -0.0013(4) -0.0006(4)
N9 0.0141(5) 0.0095(5) 0.0101(5) 0.0001(4) 0.0033(4) -0.0005(4)
N3 0.0132(5) 0.0085(5) 0.0092(5) 0.0012(4) 0.0030(4) -0.0010(4)
N7 0.0157(5) 0.0074(5) 0.0109(5) 0.0009(4) 0.0041(4) 0.0014(4)
C63 0.0123(6) 0.0124(6) 0.0094(5) 0.0000(4) 0.0055(4) -0.0029(4)
N6 0.0131(5) 0.0106(5) 0.0091(5) 0.0007(4) 0.0038(4) 0.0000(4)
N1 0.0114(5) 0.0111(5) 0.0100(5) -0.0010(4) 0.0025(4) -0.0003(4)
C6 0.0089(5) 0.0114(5) 0.0083(5) -0.0014(4) 0.0000(4) -0.0023(4)
C62 0.0148(6) 0.0130(6) 0.0112(6) -0.0006(4) 0.0035(5) 0.0010(5)
C5 0.0109(6) 0.0083(5) 0.0093(5) -0.0003(4) 0.0016(4) -0.0003(4)
C8 0.0155(6) 0.0107(6) 0.0109(5) -0.0002(4) 0.0037(5) 0.0003(5)
C2 0.0123(6) 0.0111(6) 0.0107(5) -0.0021(4) 0.0015(4) -0.0006(4)
C61 0.0112(6) 0.0168(6) 0.0099(5) 0.0010(4) 0.0038(4) -0.0015(5)
C4 0.0106(5) 0.0095(5) 0.0081(5) 0.0006(4) -0.0001(4) -0.0017(4)

loop_
_atom_type_symbol
_atom_type_description
_atom_type_scat_dispersion_real
_atom_type_scat_dispersion_imag
_atom_type_scat_source
C C 0.0033 0.0016 'International Tables Vol C Tables 4.2.6.8 and 6.1.1.4'
H H 0.0000 0.0000 'International Tables Vol C Tables 4.2.6.8 and 6.1.1.4'
N N 0.0061 0.0033 'International Tables Vol C Tables 4.2.6.8 and 6.1.1.4'
O O 0.0106 0.0060 'International Tables Vol C Tables 4.2.6.8 and 6.1.1.4'
Cl Cl 0.1484 0.1585 'International Tables Vol C Tables 4.2.6.8 and 6.1.1.4'

loop_
_geom_angle_atom_site_label_1
_geom_angle_atom_site_label_2
_geom_angle_atom_site_label_3
_geom_angle
C8 N9 C4 103.60(10)
C2 N3 C4 117.12(11)
C8 N7 C5 106.86(10)
O1 C63 O2 123.56(12)
O1 C63 C62 124.04(12)
O2 C63 C62 112.40(11)
C6 N6 C61 122.18(11)
C2 N1 C6 119.99(11)
N6 C6 N1 118.58(11)
N6 C6 C5 123.99(11)
N1 C6 C5 117.43(11)
C63 C62 C61 112.98(10)
N7 C5 C4 104.79(10)
N7 C5 C6 135.72(11)
C4 C5 C6 119.44(11)
N9 C8 N7 113.05(11)
N1 C2 N3 125.14(12)
N6 C61 C62 112.75(10)
N9 C4 N3 127.55(11)
N9 C4 C5 111.69(11)
N3 C4 C5 120.76(11)

loop_
_geom_bond_atom_site_label_1
_geom_bond_atom_site_label_2
_geom_bond_distance
O1 C63 1.2092(16)
O2 C63 1.3305(15)
N9 C8 1.3384(16)
N9 C4 1.3610(16)
N3 C2 1.3447(16)
N3 C4 1.3618(16)
N7 C8 1.3470(16)
N7 C5 1.3767(15)
C63 C62 1.5071(18)
N6 C6 1.3282(16)
N6 C61 1.4626(15)
N1 C2 1.3153(16)
N1 C6 1.3716(16)
C6 C5 1.4126(16)
C62 C61 1.5219(18)
C5 C4 1.3845(16)

loop_
_geom_hbond_atom_site_label_D
_geom_hbond_atom_site_label_H
_geom_hbond_atom_site_label_A
_geom_hbond_distance_DH
_geom_hbond_distance_HA
_geom_hbond_distance_DA
_geom_hbond_angle_DHA
_geom_hbond_site_symmetry_A
C62 H62A O2 0.99 2.64 3.5166(16) 147.6 1_655
C8 H8 Cl1 0.95 2.68 3.4953(13) 144.4 1_556
C8 H8 O1 0.95 2.28 2.8824(16) 120.8 4_566
C2 H2 Cl1 0.95 2.84 3.6471(13) 143.2 3_656
N6 H6 Cl1 0.843(17) 2.426(18) 3.2626(12) 171.9(15) 4_666
O2 H10 Cl1 0.858(18) 2.168(18) 3.0199(11) 172.1(15) .
N3 H3 N9 0.874(17) 1.973(17) 2.8125(15) 160.4(15) 3_657
N7 H7 Cl1 0.795(18) 2.432(18) 3.1826(11) 157.9(15) 4_666
